data_4113044
loop_
_publ_author_name
'Keiichi Shimada'
'Kei Goto'
'Takayuki Kawashima'
'Nozomi Takagi'
'Yoong-Kee Choe'
'Shigeru Nagase'

_publ_contact_author_address
;
Department of Chemistry, Graduate School of Science,
The University of Tokyo
7-3-1 Hongo, Bunkyo-ku, Tokyo 113-0033, Japan
;
_publ_contact_author_email goto@chem.s.u-tokyo.ac.jp
_publ_contact_author_fax +81-3-5800-6899
_publ_contact_author_name 'Dr Kei Goto'
_publ_contact_author_phone +81-3-5800-6899
_publ_section_title
;
 Isolation of a Se-Nitrososelenol: A New Class of Reactive Nitrogen
 Species Relevant to Protein Se-Nitrosation
;
_journal_name_full 'Journal of the American Chemical Society'
_journal_page_first 13238
_journal_page_last 13239
_journal_paper_doi 10.1021/ja0457009
_journal_volume 126
_journal_year 2004
_chemical_formula_moiety 'C66 H77 N O Se, C6 H6'
_chemical_formula_sum 'C72 H83 N O Se'
_chemical_formula_weight 1057.35
_chemical_name_common BpqSeNO
_chemical_name_systematic
; 
 ? 
;
_space_group_IT_number 2
_symmetry_cell_setting triclinic
_symmetry_space_group_name_Hall '-P 1'
_symmetry_space_group_name_H-M 'P -1'
_atom_sites_solution_hydrogens geom
_atom_sites_solution_primary direct
_atom_sites_solution_secondary difmap
_audit_creation_method SHELXL-97
_cell_angle_alpha 70.865(16)
_cell_angle_beta 87.95(2)
_cell_angle_gamma 69.166(13)
_cell_formula_units_Z 2
_cell_length_a 14.157(7)
_cell_length_b 15.140(7)
_cell_length_c 16.707(8)
_cell_measurement_reflns_used 10707
_cell_measurement_temperature 120(2)
_cell_measurement_theta_max 25.00
_cell_measurement_theta_min 3.06
_cell_volume 3149(3)
_computing_cell_refinement CrystalClear
_computing_data_collection CrystalClear
_computing_data_reduction CrystalClear
_computing_structure_refinement 'SHELXL-97 (Sheldrick, 1997)'
_computing_structure_solution 'SHELXS-97 (Sheldrick, 1990)'
_diffrn_ambient_temperature 120(2)
_diffrn_measured_fraction_theta_full 0.968
_diffrn_measured_fraction_theta_max 0.968
_diffrn_measurement_device_type 'RIGAKU MercuryCCD'
_diffrn_measurement_method CCD
_diffrn_radiation_monochromator graphite
_diffrn_radiation_source 'fine-focus sealed tube'
_diffrn_radiation_type MoK\a
_diffrn_radiation_wavelength 0.71070
_diffrn_reflns_av_R_equivalents 0.0323
_diffrn_reflns_av_sigmaI/netI 0.0457
_diffrn_reflns_limit_h_max 16
_diffrn_reflns_limit_h_min -16
_diffrn_reflns_limit_k_max 13
_diffrn_reflns_limit_k_min -17
_diffrn_reflns_limit_l_max 19
_diffrn_reflns_limit_l_min -19
_diffrn_reflns_number 20154
_diffrn_reflns_theta_full 25.00
_diffrn_reflns_theta_max 25.00
_diffrn_reflns_theta_min 3.06
_exptl_absorpt_coefficient_mu 0.638
_exptl_absorpt_correction_T_max 0.9380
_exptl_absorpt_correction_T_min 0.7420
_exptl_absorpt_correction_type empirical
_exptl_crystal_colour brown
_exptl_crystal_density_diffrn 1.115
_exptl_crystal_description platelet
_exptl_crystal_F_000 1128
_exptl_crystal_size_max 0.70
_exptl_crystal_size_mid 0.40
_exptl_crystal_size_min 0.10
_refine_diff_density_max 0.894
_refine_diff_density_min -0.620
_refine_diff_density_rms 0.065
_refine_ls_extinction_method none
_refine_ls_goodness_of_fit_ref 1.074
_refine_ls_hydrogen_treatment mixed
_refine_ls_matrix_type full
_refine_ls_number_parameters 733
_refine_ls_number_reflns 10707
_refine_ls_number_restraints 0
_refine_ls_restrained_S_all 1.074
_refine_ls_R_factor_all 0.0721
_refine_ls_R_factor_gt 0.0572
_refine_ls_shift/su_max 0.000
_refine_ls_shift/su_mean 0.000
_refine_ls_structure_factor_coef Fsqd
_refine_ls_weighting_details 'calc w=1/[\s^2^(Fo^2^)+(0.0778P)^2^+3.0616P] where P=(Fo^2^+2Fc^2^)/3'
_refine_ls_weighting_scheme calc
_refine_ls_wR_factor_gt 0.1433
_refine_ls_wR_factor_ref 0.1546
_reflns_number_gt 8681
_reflns_number_total 11065
_reflns_threshold_expression >2sigma(I)
_cod_data_source_file ja0457009si20040727_114530.cif
_cod_data_source_block compd2
_cod_database_code 4113044

loop_
_symmetry_equiv_pos_as_xyz
'x, y, z'
'-x, -y, -z'

loop_
_atom_site_label
_atom_site_type_symbol
_atom_site_fract_x
_atom_site_fract_y
_atom_site_fract_z
_atom_site_U_iso_or_equiv
_atom_site_adp_type
_atom_site_occupancy
_atom_site_symmetry_multiplicity
_atom_site_calc_flag
_atom_site_refinement_flags
_atom_site_disorder_assembly
_atom_site_disorder_group
Se1 Se 0.20546(2) 0.28471(2) 0.748498(18) 0.03194(12) Uani 1 1 d . . .
N1 N 0.0531(5) 0.3838(4) 0.7178(3) 0.0532(14) Uani 0.810(12) 1 d P A 1
O1 O -0.0050(3) 0.3613(3) 0.7630(3) 0.0647(19) Uani 0.810(12) 1 d P A 1
N2 N 0.0824(17) 0.3989(16) 0.7382(15) 0.046(6) Uiso 0.190(12) 1 d P A 2
O2 O 0.0261(14) 0.3915(14) 0.7928(12) 0.060(6) Uiso 0.190(12) 1 d P A 2
C1 C 0.1798(2) 0.1943(2) 0.84998(17) 0.0215(6) Uani 1 1 d . A .
C2 C 0.1267(2) 0.1338(2) 0.84327(17) 0.0223(6) Uani 1 1 d . . .
C3 C 0.0929(2) 0.0813(2) 0.91723(18) 0.0244(6) Uani 1 1 d . A .
H1 H 0.0567 0.0405 0.9135 0.029 Uiso 1 1 calc R . .
C4 C 0.1113(2) 0.0879(2) 0.99533(18) 0.0255(6) Uani 1 1 d . . .
H2 H 0.0875 0.0522 1.0446 0.031 Uiso 1 1 calc R A .
C5 C 0.1650(2) 0.1472(2) 1.00145(17) 0.0234(6) Uani 1 1 d . A .
H3 H 0.1773 0.1518 1.0552 0.028 Uiso 1 1 calc R . .
C6 C 0.2009(2) 0.1999(2) 0.92996(17) 0.0212(6) Uani 1 1 d . . .
C7 C 0.1034(2) 0.1258(2) 0.76002(17) 0.0224(6) Uani 1 1 d . A .
C8 C 0.0025(2) 0.1538(2) 0.73033(18) 0.0246(6) Uani 1 1 d . . .
H12 H -0.0503 0.1763 0.7639 0.030 Uiso 1 1 calc R A .
C9 C -0.0217(2) 0.1491(2) 0.65187(18) 0.0249(6) Uani 1 1 d . A .
C10 C 0.0570(2) 0.1154(2) 0.60340(17) 0.0230(6) Uani 1 1 d . . .
H13 H 0.0411 0.1130 0.5496 0.028 Uiso 1 1 calc R A .
C11 C 0.1579(2) 0.0855(2) 0.63258(17) 0.0219(6) Uani 1 1 d . A .
C12 C 0.1811(2) 0.0902(2) 0.71130(17) 0.0231(6) Uani 1 1 d . . .
H4 H 0.2500 0.0691 0.7319 0.028 Uiso 1 1 calc R A .
C13 C -0.1328(5) 0.1758(8) 0.6246(6) 0.025(2) Uani 0.60 1 d P A 1
C14 C -0.1885(6) 0.2790(7) 0.5820(6) 0.032(2) Uani 0.60 1 d P A 1
C15 C -0.2921(3) 0.3054(4) 0.5554(3) 0.0306(14) Uani 0.60 1 d P A 1
H67 H -0.3316 0.3734 0.5244 0.037 Uiso 0.60 1 calc PR A 1
C16 C -0.3367(3) 0.2336(4) 0.5740(3) 0.0324(16) Uani 0.60 1 d PR A 1
H68 H -0.4067 0.2530 0.5578 0.039 Uiso 0.60 1 d PR A 1
C17 C -0.2788(3) 0.1332(4) 0.6163(3) 0.0325(16) Uani 0.60 1 d PR A 1
H69 H -0.3093 0.0841 0.6290 0.039 Uiso 0.60 1 d PR A 1
C18 C -0.1763(3) 0.1047(4) 0.6400(3) 0.0196(14) Uani 0.60 1 d PR A 1
C19 C -0.1411(7) 0.3618(6) 0.5667(6) 0.044(2) Uani 0.60 1 d P A 1
H70 H -0.0685 0.3256 0.5906 0.053 Uiso 0.60 1 calc PR A 1
C20 C -0.1394(7) 0.4235(8) 0.4692(5) 0.059(2) Uani 0.60 1 d P A 1
H71 H -0.2082 0.4704 0.4456 0.089 Uiso 0.60 1 calc PR A 1
H72 H -0.1145 0.3769 0.4374 0.089 Uiso 0.60 1 calc PR A 1
H73 H -0.0944 0.4610 0.4647 0.089 Uiso 0.60 1 calc PR A 1
C21 C -0.1887(10) 0.4343(7) 0.6145(8) 0.074(3) Uani 0.60 1 d P A 1
H74 H -0.1493 0.4771 0.6099 0.110 Uiso 0.60 1 calc PR A 1
H75 H -0.1891 0.3963 0.6746 0.110 Uiso 0.60 1 calc PR A 1
H76 H -0.2586 0.4761 0.5899 0.110 Uiso 0.60 1 calc PR A 1
C22 C -0.1225(11) 0.0103(10) 0.6841(9) 0.038(3) Uani 0.60 1 d P A 1
H77 H -0.0504 0.0005 0.6723 0.045 Uiso 0.60 1 calc PR A 1
C23 C -0.1228(5) -0.0242(5) 0.7802(3) 0.0406(14) Uani 0.60 1 d P A 1
H78 H -0.1924 -0.0143 0.7954 0.061 Uiso 0.60 1 calc PR A 1
H79 H -0.0959 0.0151 0.8029 0.061 Uiso 0.60 1 calc PR A 1
H80 H -0.0803 -0.0955 0.8043 0.061 Uiso 0.60 1 calc PR A 1
C24 C -0.1501(6) -0.0706(5) 0.6530(4) 0.0477(16) Uani 0.60 1 d P A 1
H81 H -0.2148 -0.0741 0.6735 0.071 Uiso 0.60 1 calc PR A 1
H82 H -0.0964 -0.1370 0.6764 0.071 Uiso 0.60 1 calc PR A 1
H83 H -0.1554 -0.0491 0.5908 0.071 Uiso 0.60 1 calc PR A 1
C25 C 0.2419(2) 0.0481(2) 0.57964(17) 0.0224(6) Uani 1 1 d . . .
C26 C 0.2859(2) -0.0549(2) 0.59284(18) 0.0260(6) Uani 1 1 d . A .
C27 C 0.3641(2) -0.0878(3) 0.5431(2) 0.0358(8) Uani 1 1 d . . .
H38 H 0.3956 -0.1575 0.5519 0.043 Uiso 1 1 calc R A .
C28 C 0.3957(3) -0.0204(3) 0.4818(2) 0.0437(9) Uani 1 1 d . A .
H50 H 0.4478 -0.0436 0.4481 0.052 Uiso 1 1 calc R . .
C29 C 0.3519(3) 0.0804(3) 0.4694(2) 0.0434(9) Uani 1 1 d . . .
H39 H 0.3743 0.1262 0.4268 0.052 Uiso 1 1 calc R A .
C30 C 0.2750(3) 0.1172(3) 0.51819(19) 0.0328(7) Uani 1 1 d . A .
C31 C 0.2477(3) -0.1303(2) 0.6556(2) 0.0349(7) Uani 1 1 d . . .
H17 H 0.2122 -0.0997 0.6982 0.042 Uiso 1 1 calc R A .
C32 C 0.1695(3) -0.1489(3) 0.6083(2) 0.0440(9) Uani 1 1 d . A .
H40 H 0.1123 -0.0857 0.5826 0.066 Uiso 1 1 calc R . .
H41 H 0.1450 -0.1978 0.6485 0.066 Uiso 1 1 calc R . .
H42 H 0.2014 -0.1751 0.5636 0.066 Uiso 1 1 calc R . .
C33 C 0.3326(3) -0.2286(3) 0.7038(3) 0.0528(10) Uani 1 1 d . A .
H51 H 0.3643 -0.2636 0.6641 0.079 Uiso 1 1 calc R . .
H52 H 0.3046 -0.2710 0.7477 0.079 Uiso 1 1 calc R . .
H53 H 0.3836 -0.2146 0.7305 0.079 Uiso 1 1 calc R . .
C34 C 0.2285(3) 0.2297(3) 0.5034(2) 0.0471(9) Uani 1 1 d . . .
H58 H 0.1894 0.2391 0.5529 0.056 Uiso 1 1 calc R A .
C35 C 0.1540(4) 0.2852(3) 0.4225(3) 0.0623(12) Uani 1 1 d . A .
H59 H 0.1235 0.3568 0.4155 0.093 Uiso 1 1 calc R . .
H60 H 0.1006 0.2572 0.4277 0.093 Uiso 1 1 calc R . .
H61 H 0.1906 0.2771 0.3729 0.093 Uiso 1 1 calc R . .
C36 C 0.3092(4) 0.2759(3) 0.4981(3) 0.0718(15) Uani 1 1 d . A .
H18 H 0.3598 0.2363 0.5472 0.108 Uiso 1 1 calc R . .
H19 H 0.2773 0.3449 0.4981 0.108 Uiso 1 1 calc R . .
H20 H 0.3424 0.2762 0.4455 0.108 Uiso 1 1 calc R . .
C37 C 0.2591(2) 0.2624(2) 0.93773(16) 0.0201(6) Uani 1 1 d . A .
C38 C 0.3572(2) 0.2445(2) 0.91163(17) 0.0224(6) Uani 1 1 d . . .
H5 H 0.3890 0.1888 0.8930 0.027 Uiso 1 1 calc R A .
C39 C 0.4086(2) 0.3074(2) 0.91268(17) 0.0215(6) Uani 1 1 d . A .
C40 C 0.3604(2) 0.3885(2) 0.94028(17) 0.0227(6) Uani 1 1 d . . .
H6 H 0.3944 0.4327 0.9397 0.027 Uiso 1 1 calc R A .
C41 C 0.2634(2) 0.4071(2) 0.96890(17) 0.0224(6) Uani 1 1 d . A .
C42 C 0.2138(2) 0.3419(2) 0.96869(17) 0.0212(6) Uani 1 1 d . . .
H7 H 0.1489 0.3516 0.9897 0.025 Uiso 1 1 calc R A .
C43 C 0.5122(2) 0.2901(2) 0.87942(18) 0.0230(6) Uani 1 1 d . . .
C44 C 0.5174(2) 0.3358(2) 0.79153(18) 0.0254(6) Uani 1 1 d . A .
C45 C 0.6132(2) 0.3180(2) 0.7607(2) 0.0305(7) Uani 1 1 d . . .
H8 H 0.6183 0.3486 0.7020 0.037 Uiso 1 1 calc R A .
C46 C 0.7007(2) 0.2565(3) 0.8144(2) 0.0374(8) Uani 1 1 d . A .
H62 H 0.7651 0.2448 0.7922 0.045 Uiso 1 1 calc R . .
C47 C 0.6946(2) 0.2120(3) 0.9001(2) 0.0381(8) Uani 1 1 d . . .
H9 H 0.7551 0.1698 0.9364 0.046 Uiso 1 1 calc R A .
C48 C 0.6005(2) 0.2283(2) 0.93413(19) 0.0278(6) Uani 1 1 d . A .
C49 C 0.4230(2) 0.4028(2) 0.73077(19) 0.0286(6) Uani 1 1 d . . .
H21 H 0.3639 0.3900 0.7600 0.034 Uiso 1 1 calc R A .
C50 C 0.4046(3) 0.5143(3) 0.7115(3) 0.0506(10) Uani 1 1 d . A .
H22 H 0.3990 0.5289 0.7648 0.076 Uiso 1 1 calc R . .
H23 H 0.3416 0.5556 0.6743 0.076 Uiso 1 1 calc R . .
H24 H 0.4615 0.5294 0.6830 0.076 Uiso 1 1 calc R . .
C51 C 0.4248(3) 0.3799(3) 0.6484(2) 0.0436(9) Uani 1 1 d . A .
H25 H 0.4742 0.4026 0.6133 0.065 Uiso 1 1 calc R . .
H26 H 0.3572 0.4149 0.6173 0.065 Uiso 1 1 calc R . .
H27 H 0.4441 0.3074 0.6616 0.065 Uiso 1 1 calc R . .
C52 C 0.5963(2) 0.1754(2) 1.02911(19) 0.0326(7) Uani 1 1 d . . .
H10 H 0.5268 0.2086 1.0444 0.039 Uiso 1 1 calc R A .
C53 C 0.6728(3) 0.1835(4) 1.0858(2) 0.0562(11) Uani 1 1 d . A .
H43 H 0.6625 0.1544 1.1457 0.084 Uiso 1 1 calc R . .
H44 H 0.6631 0.2543 1.0731 0.084 Uiso 1 1 calc R . .
H45 H 0.7418 0.1469 1.0752 0.084 Uiso 1 1 calc R . .
C54 C 0.6123(3) 0.0654(3) 1.0458(2) 0.0440(8) Uani 1 1 d . A .
H28 H 0.5608 0.0615 1.0109 0.066 Uiso 1 1 calc R . .
H29 H 0.6064 0.0331 1.1061 0.066 Uiso 1 1 calc R . .
H30 H 0.6800 0.0310 1.0312 0.066 Uiso 1 1 calc R . .
C55 C 0.2094(2) 0.4982(2) 0.99382(18) 0.0235(6) Uani 1 1 d . . .
C56 C 0.2441(2) 0.5061(2) 1.06909(19) 0.0279(6) Uani 1 1 d . A .
C57 C 0.1907(3) 0.5912(2) 1.0907(2) 0.0363(8) Uani 1 1 d . . .
H14 H 0.2131 0.5976 1.1407 0.044 Uiso 1 1 calc R A .
C58 C 0.1057(3) 0.6664(3) 1.0403(2) 0.0422(8) Uani 1 1 d . A .
H15 H 0.0701 0.7235 1.0562 0.051 Uiso 1 1 calc R . .
C59 C 0.0723(2) 0.6585(2) 0.9666(2) 0.0352(7) Uani 1 1 d . . .
H11 H 0.0139 0.7103 0.9325 0.042 Uiso 1 1 calc R A .
C60 C 0.1239(2) 0.5751(2) 0.94209(19) 0.0278(6) Uani 1 1 d . A .
C61 C 0.3368(2) 0.4260(2) 1.1269(2) 0.0340(7) Uani 1 1 d . . .
H16 H 0.3591 0.3670 1.1068 0.041 Uiso 1 1 calc R A .
C62 C 0.4243(3) 0.4646(3) 1.1203(3) 0.0530(10) Uani 1 1 d . A .
H31 H 0.4384 0.4870 1.0606 0.079 Uiso 1 1 calc R . .
H32 H 0.4850 0.4105 1.1541 0.079 Uiso 1 1 calc R . .
H33 H 0.4054 0.5210 1.1418 0.079 Uiso 1 1 calc R . .
C63 C 0.3131(3) 0.3903(3) 1.2193(2) 0.0550(10) Uani 1 1 d . A .
H54 H 0.2904 0.4470 1.2405 0.082 Uiso 1 1 calc R . .
H55 H 0.3743 0.3381 1.2541 0.082 Uiso 1 1 calc R . .
H56 H 0.2593 0.3629 1.2227 0.082 Uiso 1 1 calc R . .
C64 C 0.0870(2) 0.5733(2) 0.85807(19) 0.0307(7) Uani 1 1 d . . .
H34 H 0.1284 0.5066 0.8531 0.037 Uiso 1 1 calc R A .
C65 C 0.1053(3) 0.6536(3) 0.7830(2) 0.0581(11) Uani 1 1 d . A .
H63 H 0.0669 0.7201 0.7867 0.087 Uiso 1 1 calc R . .
H64 H 0.0831 0.6499 0.7297 0.087 Uiso 1 1 calc R . .
H65 H 0.1779 0.6427 0.7843 0.087 Uiso 1 1 calc R . .
C66 C -0.0247(3) 0.5838(4) 0.8535(2) 0.0521(10) Uani 1 1 d . A .
H35 H -0.0351 0.5312 0.9018 0.078 Uiso 1 1 calc R . .
H36 H -0.0426 0.5772 0.8002 0.078 Uiso 1 1 calc R . .
H37 H -0.0677 0.6498 0.8557 0.078 Uiso 1 1 calc R . .
C67 C 0.4799(3) 0.0688(3) 0.7277(2) 0.0436(9) Uani 1 1 d . . .
H46 H 0.4358 0.1314 0.6897 0.052 Uiso 1 1 calc R . .
C68 C 0.4833(3) -0.0191(3) 0.7191(2) 0.0412(8) Uani 1 1 d . . .
H47 H 0.4414 -0.0176 0.6751 0.049 Uiso 1 1 calc R . .
C69 C 0.5472(3) -0.1095(3) 0.7739(2) 0.0438(8) Uani 1 1 d . . .
H57 H 0.5499 -0.1703 0.7673 0.053 Uiso 1 1 calc R . .
C70 C 0.6071(3) -0.1122(3) 0.8382(2) 0.0478(9) Uani 1 1 d . . .
H66 H 0.6506 -0.1748 0.8765 0.057 Uiso 1 1 calc R . .
C71 C 0.6038(3) -0.0236(3) 0.8466(2) 0.0500(10) Uani 1 1 d . . .
H48 H 0.6455 -0.0250 0.8907 0.060 Uiso 1 1 calc R . .
C72 C 0.5406(3) 0.0664(3) 0.7916(2) 0.0425(8) Uani 1 1 d . . .
H49 H 0.5387 0.1273 0.7974 0.051 Uiso 1 1 calc R . .
C73 C -0.2838(7) 0.1616(6) 0.6053(5) 0.018(2) Uiso 0.40 1 d PG A 2
H84 H -0.3197 0.1169 0.6187 0.021 Uiso 0.40 1 calc PR A 2
C74 C -0.3335(6) 0.2621(6) 0.5574(5) 0.023(2) Uiso 0.40 1 d PG A 2
H85 H -0.4032 0.2861 0.5380 0.028 Uiso 0.40 1 calc PR A 2
C75 C -0.2810(6) 0.3275(5) 0.5377(5) 0.024(2) Uiso 0.40 1 d PG A 2
H86 H -0.3149 0.3962 0.5049 0.029 Uiso 0.40 1 calc PR A 2
C76 C -0.1789(7) 0.2924(6) 0.5660(6) 0.023(4) Uiso 0.40 1 d PG A 2
C77 C -0.1293(6) 0.1919(6) 0.6139(6) 0.017(4) Uiso 0.40 1 d PG A 2
C78 C -0.1818(7) 0.1265(5) 0.6336(5) 0.027(3) Uiso 0.40 1 d PG A 2
C79 C -0.1082(9) -0.0575(8) 0.6220(7) 0.049(3) Uiso 0.40 1 d P A 2
H87 H -0.1757 -0.0518 0.6038 0.074 Uiso 0.40 1 calc PR A 2
H88 H -0.0654 -0.1285 0.6477 0.074 Uiso 0.40 1 calc PR A 2
H89 H -0.0774 -0.0261 0.5726 0.074 Uiso 0.40 1 calc PR A 2
C80 C -0.1724(12) -0.0437(11) 0.7617(9) 0.081(4) Uiso 0.40 1 d P A 2
H90 H -0.2043 0.0119 0.7833 0.122 Uiso 0.40 1 calc PR A 2
H91 H -0.1233 -0.1002 0.8060 0.122 Uiso 0.40 1 calc PR A 2
H92 H -0.2246 -0.0650 0.7457 0.122 Uiso 0.40 1 calc PR A 2
C82 C -0.1258(15) 0.3975(13) 0.4512(10) 0.062(5) Uiso 0.40 1 d P A 2
H93 H -0.0971 0.3397 0.4318 0.093 Uiso 0.40 1 calc PR A 2
H94 H -0.0843 0.4394 0.4350 0.093 Uiso 0.40 1 calc PR A 2
H95 H -0.1953 0.4371 0.4247 0.093 Uiso 0.40 1 calc PR A 2
C81 C -0.1168(14) -0.0086(13) 0.6823(12) 0.016(3) Uiso 0.40 1 d P A 2
H96 H -0.0464 -0.0206 0.7031 0.019 Uiso 0.40 1 calc PR A 2
C83 C -0.1825(17) 0.4452(16) 0.5818(11) 0.080(6) Uiso 0.40 1 d P A 2
H97 H -0.2471 0.4895 0.5477 0.121 Uiso 0.40 1 calc PR A 2
H98 H -0.1402 0.4844 0.5814 0.121 Uiso 0.40 1 calc PR A 2
H99 H -0.1956 0.4143 0.6404 0.121 Uiso 0.40 1 calc PR A 2
C84 C -0.1269(10) 0.3625(11) 0.5437(8) 0.032(3) Uiso 0.40 1 d P A 2
H100 H -0.0555 0.3270 0.5704 0.038 Uiso 0.40 1 calc PR A 2

loop_
_atom_site_aniso_label
_atom_site_aniso_U_11
_atom_site_aniso_U_22
_atom_site_aniso_U_33
_atom_site_aniso_U_23
_atom_site_aniso_U_13
_atom_site_aniso_U_12
Se1 0.0417(2) 0.0414(2) 0.02115(17) -0.00962(14) 0.00582(13) -0.02604(16)
N1 0.059(3) 0.039(2) 0.048(3) -0.001(2) -0.008(3) -0.012(2)
O1 0.048(2) 0.051(2) 0.068(3) -0.005(2) 0.008(2) -0.0020(18)
C1 0.0175(13) 0.0242(14) 0.0210(14) -0.0077(11) 0.0052(11) -0.0059(11)
C2 0.0172(13) 0.0282(15) 0.0232(14) -0.0122(12) 0.0037(11) -0.0072(11)
C3 0.0226(14) 0.0300(15) 0.0255(15) -0.0102(12) 0.0034(12) -0.0145(12)
C4 0.0273(15) 0.0295(15) 0.0218(14) -0.0069(12) 0.0090(12) -0.0150(13)
C5 0.0250(14) 0.0284(15) 0.0191(13) -0.0110(12) 0.0046(11) -0.0100(12)
C6 0.0195(13) 0.0234(14) 0.0229(14) -0.0111(11) 0.0057(11) -0.0076(11)
C7 0.0246(14) 0.0258(14) 0.0227(14) -0.0109(12) 0.0035(11) -0.0138(12)
C8 0.0214(14) 0.0280(15) 0.0270(15) -0.0133(12) 0.0056(12) -0.0088(12)
C9 0.0248(15) 0.0260(15) 0.0267(15) -0.0110(12) 0.0008(12) -0.0104(12)
C10 0.0248(14) 0.0256(14) 0.0196(14) -0.0079(11) 0.0007(11) -0.0102(12)
C11 0.0263(14) 0.0196(14) 0.0230(14) -0.0093(11) 0.0047(12) -0.0103(12)
C12 0.0226(14) 0.0272(15) 0.0225(14) -0.0100(12) 0.0043(11) -0.0112(12)
C13 0.030(4) 0.034(4) 0.015(3) -0.010(3) 0.004(2) -0.013(3)
C14 0.028(4) 0.047(5) 0.027(3) -0.015(3) 0.007(3) -0.017(4)
C15 0.029(3) 0.032(3) 0.026(3) -0.009(3) 0.001(2) -0.006(3)
C16 0.024(3) 0.042(4) 0.040(3) -0.022(3) 0.005(3) -0.016(3)
C17 0.034(3) 0.040(4) 0.039(4) -0.025(3) 0.007(3) -0.021(3)
C18 0.025(3) 0.027(3) 0.016(3) -0.017(2) 0.0045(19) -0.013(3)
C19 0.046(4) 0.034(4) 0.033(4) -0.006(3) 0.012(4) 0.002(3)
C20 0.050(5) 0.065(6) 0.037(4) -0.006(4) 0.001(3) -0.002(4)
C21 0.120(9) 0.037(4) 0.086(8) -0.031(5) 0.037(7) -0.047(5)
C22 0.050(6) 0.055(8) 0.034(4) -0.027(5) 0.007(3) -0.038(6)
C23 0.052(4) 0.051(4) 0.021(3) -0.004(2) 0.006(2) -0.029(3)
C24 0.058(4) 0.051(4) 0.042(4) -0.008(3) -0.011(3) -0.034(3)
C25 0.0210(13) 0.0297(15) 0.0213(14) -0.0129(12) 0.0034(11) -0.0111(12)
C26 0.0231(14) 0.0366(17) 0.0217(14) -0.0162(13) -0.0018(12) -0.0087(13)
C27 0.0258(16) 0.050(2) 0.0420(19) -0.0326(17) 0.0056(14) -0.0101(15)
C28 0.0306(18) 0.081(3) 0.043(2) -0.041(2) 0.0159(15) -0.0310(19)
C29 0.046(2) 0.077(3) 0.0335(18) -0.0254(18) 0.0187(16) -0.047(2)
C30 0.0387(17) 0.0441(19) 0.0241(15) -0.0127(14) 0.0061(13) -0.0241(15)
C31 0.0457(19) 0.0303(17) 0.0294(16) -0.0132(14) 0.0049(14) -0.0121(15)
C32 0.053(2) 0.050(2) 0.0393(19) -0.0127(17) 0.0114(17) -0.0342(19)
C33 0.069(3) 0.0339(19) 0.052(2) -0.0167(18) -0.006(2) -0.0123(19)
C34 0.069(3) 0.043(2) 0.0350(19) -0.0059(16) 0.0066(18) -0.0331(19)
C35 0.064(3) 0.053(2) 0.072(3) -0.012(2) -0.012(2) -0.030(2)
C36 0.097(4) 0.050(2) 0.070(3) 0.004(2) -0.029(3) -0.047(3)
C37 0.0214(13) 0.0259(14) 0.0139(12) -0.0076(11) -0.0008(11) -0.0087(11)
C38 0.0235(14) 0.0262(14) 0.0215(14) -0.0128(12) 0.0029(11) -0.0094(12)
C39 0.0186(13) 0.0262(14) 0.0197(13) -0.0077(11) 0.0026(11) -0.0081(11)
C40 0.0212(14) 0.0268(15) 0.0255(14) -0.0127(12) 0.0062(11) -0.0118(12)
C41 0.0220(14) 0.0263(14) 0.0201(13) -0.0110(12) 0.0038(11) -0.0074(12)
C42 0.0199(13) 0.0258(14) 0.0201(13) -0.0101(11) 0.0022(11) -0.0086(11)
C43 0.0182(14) 0.0281(15) 0.0294(15) -0.0165(13) 0.0068(12) -0.0103(12)
C44 0.0262(15) 0.0293(15) 0.0284(15) -0.0163(13) 0.0067(12) -0.0137(13)
C45 0.0298(16) 0.0377(17) 0.0298(16) -0.0149(14) 0.0127(13) -0.0167(14)
C46 0.0268(16) 0.051(2) 0.0433(19) -0.0225(17) 0.0158(15) -0.0194(15)
C47 0.0191(15) 0.047(2) 0.045(2) -0.0203(16) 0.0009(14) -0.0034(14)
C48 0.0230(15) 0.0352(16) 0.0286(15) -0.0155(13) 0.0049(12) -0.0102(13)
C49 0.0292(16) 0.0303(16) 0.0280(15) -0.0100(13) 0.0022(13) -0.0124(13)
C50 0.051(2) 0.036(2) 0.060(2) -0.0175(18) -0.0139(19) -0.0074(17)
C51 0.047(2) 0.044(2) 0.0383(19) -0.0211(16) -0.0062(16) -0.0080(17)
C52 0.0248(15) 0.0405(18) 0.0287(16) -0.0136(14) -0.0003(13) -0.0055(14)
C53 0.054(2) 0.079(3) 0.041(2) -0.025(2) -0.0034(18) -0.026(2)
C54 0.042(2) 0.042(2) 0.0376(19) -0.0095(16) 0.0040(16) -0.0065(16)
C55 0.0237(14) 0.0243(14) 0.0284(15) -0.0135(12) 0.0076(12) -0.0119(12)
C56 0.0246(15) 0.0321(16) 0.0337(16) -0.0175(13) 0.0079(13) -0.0126(13)
C57 0.0369(18) 0.0383(18) 0.0436(19) -0.0270(16) 0.0050(15) -0.0132(15)
C58 0.0398(19) 0.0371(18) 0.058(2) -0.0328(18) 0.0089(17) -0.0089(16)
C59 0.0292(16) 0.0284(16) 0.0421(19) -0.0125(14) 0.0060(14) -0.0032(13)
C60 0.0257(15) 0.0280(15) 0.0309(16) -0.0101(13) 0.0087(13) -0.0116(13)
C61 0.0355(17) 0.0385(18) 0.0351(17) -0.0234(15) 0.0013(14) -0.0115(15)
C62 0.0335(19) 0.064(3) 0.068(3) -0.031(2) -0.0056(18) -0.0157(18)
C63 0.060(3) 0.060(3) 0.039(2) -0.0213(19) 0.0025(18) -0.010(2)
C64 0.0288(16) 0.0321(16) 0.0266(15) -0.0075(13) 0.0045(13) -0.0080(13)
C65 0.065(3) 0.069(3) 0.039(2) -0.0048(19) 0.0097(19) -0.035(2)
C66 0.043(2) 0.085(3) 0.041(2) -0.027(2) 0.0098(17) -0.032(2)
C67 0.0389(19) 0.043(2) 0.0363(19) -0.0030(16) 0.0074(16) -0.0097(16)
C68 0.0345(18) 0.065(2) 0.0313(17) -0.0208(17) 0.0046(15) -0.0226(18)
C69 0.047(2) 0.043(2) 0.050(2) -0.0234(18) 0.0129(18) -0.0196(17)
C70 0.043(2) 0.046(2) 0.042(2) -0.0106(17) -0.0024(17) -0.0051(17)
C71 0.040(2) 0.074(3) 0.045(2) -0.031(2) 0.0011(17) -0.021(2)
C72 0.0386(19) 0.043(2) 0.055(2) -0.0260(18) 0.0180(17) -0.0175(17)

loop_
_atom_type_symbol
_atom_type_description
_atom_type_scat_dispersion_real
_atom_type_scat_dispersion_imag
_atom_type_scat_source
C C 0.0033 0.0016 'International Tables Vol C Tables 4.2.6.8 and 6.1.1.4'
H H 0.0000 0.0000 'International Tables Vol C Tables 4.2.6.8 and 6.1.1.4'
N N 0.0061 0.0033 'International Tables Vol C Tables 4.2.6.8 and 6.1.1.4'
O O 0.0106 0.0060 'International Tables Vol C Tables 4.2.6.8 and 6.1.1.4'
Se Se -0.0929 2.2259 'International Tables Vol C Tables 4.2.6.8 and 6.1.1.4'

loop_
_geom_angle_atom_site_label_1
_geom_angle_atom_site_label_2
_geom_angle_atom_site_label_3
_geom_angle
C1 Se1 N2 97.2(6)
C1 Se1 N1 94.88(16)
N2 Se1 N1 18.9(7)
O1 N1 Se1 116.2(3)
O2 N2 Se1 118.2(16)
C2 C1 C6 120.6(2)
C2 C1 Se1 119.3(2)
C6 C1 Se1 119.5(2)
C3 C2 C1 118.5(2)
C3 C2 C7 119.5(2)
C1 C2 C7 122.0(2)
C4 C3 C2 121.3(3)
C3 C4 C5 119.7(3)
C6 C5 C4 121.0(3)
C5 C6 C1 118.8(3)
C5 C6 C37 120.4(2)
C1 C6 C37 120.8(2)
C8 C7 C12 119.4(3)
C8 C7 C2 119.4(2)
C12 C7 C2 121.2(2)
C7 C8 C9 120.7(3)
C8 C9 C10 118.9(3)
C8 C9 C77 121.2(5)
C10 C9 C77 119.4(5)
C8 C9 C13 118.5(4)
C10 C9 C13 122.5(4)
C77 C9 C13 10.2(6)
C11 C10 C9 121.2(3)
C10 C11 C12 119.3(3)
C10 C11 C25 120.3(2)
C12 C11 C25 120.3(2)
C11 C12 C7 120.5(3)
C18 C13 C14 122.0(5)
C18 C13 C9 122.4(6)
C14 C13 C9 115.6(8)
C13 C14 C15 116.5(7)
C13 C14 C19 122.7(6)
C15 C14 C19 120.8(7)
C16 C15 C14 121.2(4)
C15 C16 C17 120.0
C16 C17 C18 120.0
C22 C18 C13 119.5(7)
C22 C18 C17 120.1(6)
C13 C18 C17 120.2(3)
C21 C19 C14 113.2(7)
C21 C19 C20 109.5(7)
C14 C19 C20 114.8(8)
C18 C22 C23 118.3(10)
C18 C22 C24 113.4(9)
C23 C22 C24 106.3(9)
C26 C25 C30 121.0(3)
C26 C25 C11 119.5(2)
C30 C25 C11 119.5(3)
C25 C26 C27 118.5(3)
C25 C26 C31 121.8(3)
C27 C26 C31 119.6(3)
C28 C27 C26 120.9(3)
C29 C28 C27 120.2(3)
C28 C29 C30 121.4(3)
C29 C30 C25 118.2(3)
C29 C30 C34 120.1(3)
C25 C30 C34 121.7(3)
C26 C31 C33 113.1(3)
C26 C31 C32 109.2(3)
C33 C31 C32 111.0(3)
C36 C34 C30 112.1(4)
C36 C34 C35 110.0(3)
C30 C34 C35 111.0(3)
C38 C37 C42 119.7(2)
C38 C37 C6 120.6(2)
C42 C37 C6 119.7(2)
C39 C38 C37 120.7(2)
C40 C39 C38 118.6(2)
C40 C39 C43 121.4(2)
C38 C39 C43 119.9(2)
C39 C40 C41 122.1(3)
C40 C41 C42 118.3(2)
C40 C41 C55 121.7(2)
C42 C41 C55 119.9(2)
C37 C42 C41 120.5(3)
C48 C43 C44 120.9(3)
C48 C43 C39 120.7(3)
C44 C43 C39 118.4(2)
C45 C44 C43 118.2(3)
C45 C44 C49 119.7(3)
C43 C44 C49 122.1(3)
C46 C45 C44 121.1(3)
C47 C46 C45 120.1(3)
C46 C47 C48 120.9(3)
C47 C48 C43 118.7(3)
C47 C48 C52 119.6(3)
C43 C48 C52 121.7(3)
C44 C49 C51 113.2(3)
C44 C49 C50 111.3(3)
C51 C49 C50 110.4(3)
C53 C52 C54 110.4(3)
C53 C52 C48 112.7(3)
C54 C52 C48 110.1(3)
C60 C55 C56 120.5(3)
C60 C55 C41 119.2(3)
C56 C55 C41 120.3(3)
C57 C56 C55 118.5(3)
C57 C56 C61 118.7(3)
C55 C56 C61 122.9(3)
C58 C57 C56 121.1(3)
C57 C58 C59 120.2(3)
C58 C59 C60 120.7(3)
C59 C60 C55 119.0(3)
C59 C60 C64 118.2(3)
C55 C60 C64 122.7(3)
C56 C61 C63 112.1(3)
C56 C61 C62 110.5(3)
C63 C61 C62 110.7(3)
C65 C64 C60 110.8(3)
C65 C64 C66 110.5(3)
C60 C64 C66 113.2(3)
C68 C67 C72 119.8(3)
C67 C68 C69 120.1(3)
C68 C69 C70 120.2(3)
C69 C70 C71 119.6(4)
C72 C71 C70 120.0(3)
C71 C72 C67 120.2(3)
C74 C73 C78 120.0
C75 C74 C73 120.0
C74 C75 C76 120.0
C77 C76 C75 120.0
C77 C76 C84 121.6(8)
C75 C76 C84 118.4(8)
C78 C77 C76 120.0
C78 C77 C9 116.3(5)
C76 C77 C9 123.6(5)
C77 C78 C73 120.0
C77 C78 C81 121.7(8)
C73 C78 C81 117.7(8)
C79 C81 C80 116.0(14)
C79 C81 C78 111.0(13)
C80 C81 C78 107.1(12)
C76 C84 C82 108.0(12)
C76 C84 C83 106.7(12)
C82 C84 C83 115.0(13)

loop_
_geom_bond_atom_site_label_1
_geom_bond_atom_site_label_2
_geom_bond_distance
Se1 C1 1.915(3)
Se1 N2 1.93(2)
Se1 N1 2.107(6)
N1 O1 1.162(6)
N2 O2 1.19(3)
C1 C2 1.409(4)
C1 C6 1.415(4)
C2 C3 1.404(4)
C2 C7 1.492(4)
C3 C4 1.381(4)
C4 C5 1.395(4)
C5 C6 1.393(4)
C6 C37 1.496(4)
C7 C8 1.396(4)
C7 C12 1.402(4)
C8 C9 1.397(4)
C9 C10 1.400(4)
C9 C77 1.497(8)
C9 C13 1.525(8)
C10 C11 1.388(4)
C11 C12 1.397(4)
C11 C25 1.514(4)
C13 C18 1.372(11)
C13 C14 1.417(11)
C14 C15 1.422(7)
C14 C19 1.569(13)
C15 C16 1.3900
C16 C17 1.3900
C17 C18 1.3900
C18 C22 1.320(15)
C19 C21 1.519(13)
C19 C20 1.594(11)
C22 C23 1.517(15)
C22 C24 1.640(12)
C25 C26 1.400(4)
C25 C30 1.407(4)
C26 C27 1.407(4)
C26 C31 1.519(4)
C27 C28 1.378(5)
C28 C29 1.373(6)
C29 C30 1.401(5)
C30 C34 1.527(5)
C31 C33 1.523(5)
C31 C32 1.535(5)
C34 C36 1.524(6)
C34 C35 1.540(6)
C37 C38 1.399(4)
C37 C42 1.401(4)
C38 C39 1.394(4)
C39 C40 1.393(4)
C39 C43 1.514(4)
C40 C41 1.400(4)
C41 C42 1.401(4)
C41 C55 1.505(4)
C43 C48 1.402(4)
C43 C44 1.415(4)
C44 C45 1.399(4)
C44 C49 1.518(4)
C45 C46 1.385(5)
C46 C47 1.383(5)
C47 C48 1.401(4)
C48 C52 1.535(4)
C49 C51 1.523(4)
C49 C50 1.535(5)
C52 C53 1.526(5)
C52 C54 1.528(5)
C55 C60 1.407(4)
C55 C56 1.421(4)
C56 C57 1.398(4)
C56 C61 1.522(5)
C57 C58 1.387(5)
C58 C59 1.390(5)
C59 C60 1.399(4)
C60 C64 1.527(4)
C61 C63 1.527(5)
C61 C62 1.533(5)
C64 C65 1.524(5)
C64 C66 1.533(5)
C67 C68 1.370(5)
C67 C72 1.377(5)
C68 C69 1.374(5)
C69 C70 1.374(5)
C70 C71 1.379(6)
C71 C72 1.369(6)
C73 C74 1.3900
C73 C78 1.3900
C74 C75 1.3900
C75 C76 1.3900
C76 C77 1.3900
C76 C84 1.443(15)
C77 C78 1.3900
C78 C81 1.821(19)
C79 C81 1.41(2)
C80 C81 1.56(2)
C82 C84 1.462(19)
C83 C84 1.54(2)

loop_
_geom_torsion_atom_site_label_1
_geom_torsion_atom_site_label_2
_geom_torsion_atom_site_label_3
_geom_torsion_atom_site_label_4
_geom_torsion
C1 Se1 N1 O1 -2.2(5)
N2 Se1 N1 O1 -100(2)
C1 Se1 N2 O2 3(2)
N1 Se1 N2 O2 87(3)
N2 Se1 C1 C2 89.6(9)
N1 Se1 C1 C2 70.7(3)
N2 Se1 C1 C6 -81.2(9)
N1 Se1 C1 C6 -100.0(3)
C6 C1 C2 C3 1.7(4)
Se1 C1 C2 C3 -169.0(2)
C6 C1 C2 C7 -179.8(3)
Se1 C1 C2 C7 9.6(4)
C1 C2 C3 C4 -0.3(4)
C7 C2 C3 C4 -178.9(3)
C2 C3 C4 C5 -0.4(4)
C3 C4 C5 C6 -0.2(4)
C4 C5 C6 C1 1.6(4)
C4 C5 C6 C37 -179.5(3)
C2 C1 C6 C5 -2.3(4)
Se1 C1 C6 C5 168.3(2)
C2 C1 C6 C37 178.8(2)
Se1 C1 C6 C37 -10.6(3)
C3 C2 C7 C8 58.1(4)
C1 C2 C7 C8 -120.4(3)
C3 C2 C7 C12 -121.4(3)
C1 C2 C7 C12 60.0(4)
C12 C7 C8 C9 -1.7(4)
C2 C7 C8 C9 178.7(3)
C7 C8 C9 C10 0.3(4)
C7 C8 C9 C77 -171.6(4)
C7 C8 C9 C13 177.1(5)
C8 C9 C10 C11 0.9(4)
C77 C9 C10 C11 172.9(4)
C13 C9 C10 C11 -175.7(6)
C9 C10 C11 C12 -0.7(4)
C9 C10 C11 C25 179.3(3)
C10 C11 C12 C7 -0.7(4)
C25 C11 C12 C7 179.3(3)
C8 C7 C12 C11 1.9(4)
C2 C7 C12 C11 -178.5(3)
C8 C9 C13 C18 -93.5(6)
C10 C9 C13 C18 83.1(8)
C77 C9 C13 C18 158(4)
C8 C9 C13 C14 86.5(7)
C10 C9 C13 C14 -96.9(6)
C77 C9 C13 C14 -22(4)
C18 C13 C14 C15 -0.5(9)
C9 C13 C14 C15 179.6(6)
C18 C13 C14 C19 177.7(7)
C9 C13 C14 C19 -2.3(10)
C13 C14 C15 C16 2.8(8)
C19 C14 C15 C16 -175.4(5)
C14 C15 C16 C17 -2.6(4)
C15 C16 C17 C18 0.0
C14 C13 C18 C22 -176.2(9)
C9 C13 C18 C22 3.7(10)
C14 C13 C18 C17 -2.1(8)
C9 C13 C18 C17 177.9(4)
C16 C17 C18 C22 176.4(7)
C16 C17 C18 C13 2.3(4)
C13 C14 C19 C21 -114.4(9)
C15 C14 C19 C21 63.7(11)
C13 C14 C19 C20 118.8(8)
C15 C14 C19 C20 -63.1(10)
C13 C18 C22 C23 88.6(12)
C17 C18 C22 C23 -85.5(9)
C13 C18 C22 C24 -145.9(8)
C17 C18 C22 C24 40.0(12)
C10 C11 C25 C26 -92.7(3)
C12 C11 C25 C26 87.3(3)
C10 C11 C25 C30 87.7(3)
C12 C11 C25 C30 -92.3(3)
C30 C25 C26 C27 -0.1(4)
C11 C25 C26 C27 -179.7(3)
C30 C25 C26 C31 -176.8(3)
C11 C25 C26 C31 3.6(4)
C25 C26 C27 C28 -1.0(4)
C31 C26 C27 C28 175.7(3)
C26 C27 C28 C29 1.0(5)
C27 C28 C29 C30 0.2(5)
C28 C29 C30 C25 -1.3(5)
C28 C29 C30 C34 179.4(3)
C26 C25 C30 C29 1.2(4)
C11 C25 C30 C29 -179.1(3)
C26 C25 C30 C34 -179.5(3)
C11 C25 C30 C34 0.1(4)
C25 C26 C31 C33 -142.3(3)
C27 C26 C31 C33 41.1(4)
C25 C26 C31 C32 93.6(3)
C27 C26 C31 C32 -83.0(4)
C29 C30 C34 C36 -47.0(5)
C25 C30 C34 C36 133.7(4)
C29 C30 C34 C35 76.5(4)
C25 C30 C34 C35 -102.8(4)
C5 C6 C37 C38 122.5(3)
C1 C6 C37 C38 -58.6(4)
C5 C6 C37 C42 -59.7(4)
C1 C6 C37 C42 119.2(3)
C42 C37 C38 C39 -2.7(4)
C6 C37 C38 C39 175.1(2)
C37 C38 C39 C40 0.0(4)
C37 C38 C39 C43 -176.5(2)
C38 C39 C40 C41 1.7(4)
C43 C39 C40 C41 178.1(3)
C39 C40 C41 C42 -0.6(4)
C39 C40 C41 C55 -176.4(3)
C38 C37 C42 C41 3.9(4)
C6 C37 C42 C41 -174.0(2)
C40 C41 C42 C37 -2.2(4)
C55 C41 C42 C37 173.7(3)
C40 C39 C43 C48 92.6(3)
C38 C39 C43 C48 -91.0(3)
C40 C39 C43 C44 -89.0(3)
C38 C39 C43 C44 87.4(3)
C48 C43 C44 C45 -0.2(4)
C39 C43 C44 C45 -178.7(3)
C48 C43 C44 C49 179.8(3)
C39 C43 C44 C49 1.3(4)
C43 C44 C45 C46 0.6(4)
C49 C44 C45 C46 -179.4(3)
C44 C45 C46 C47 -0.4(5)
C45 C46 C47 C48 -0.1(5)
C46 C47 C48 C43 0.5(5)
C46 C47 C48 C52 178.3(3)
C44 C43 C48 C47 -0.3(4)
C39 C43 C48 C47 178.1(3)
C44 C43 C48 C52 -178.0(3)
C39 C43 C48 C52 0.3(4)
C45 C44 C49 C51 45.4(4)
C43 C44 C49 C51 -134.6(3)
C45 C44 C49 C50 -79.6(4)
C43 C44 C49 C50 100.4(3)
C47 C48 C52 C53 47.2(4)
C43 C48 C52 C53 -135.1(3)
C47 C48 C52 C54 -76.6(4)
C43 C48 C52 C54 101.1(3)
C40 C41 C55 C60 110.3(3)
C42 C41 C55 C60 -65.5(4)
C40 C41 C55 C56 -70.3(4)
C42 C41 C55 C56 114.0(3)
C60 C55 C56 C57 0.5(4)
C41 C55 C56 C57 -178.9(3)
C60 C55 C56 C61 -179.3(3)
C41 C55 C56 C61 1.3(4)
C55 C56 C57 C58 0.2(5)
C61 C56 C57 C58 -180.0(3)
C56 C57 C58 C59 -0.4(5)
C57 C58 C59 C60 -0.2(5)
C58 C59 C60 C55 0.9(5)
C58 C59 C60 C64 -176.8(3)
C56 C55 C60 C59 -1.1(4)
C41 C55 C60 C59 178.3(3)
C56 C55 C60 C64 176.5(3)
C41 C55 C60 C64 -4.1(4)
C57 C56 C61 C63 53.5(4)
C55 C56 C61 C63 -126.7(3)
C57 C56 C61 C62 -70.5(4)
C55 C56 C61 C62 109.3(3)
C59 C60 C64 C65 67.5(4)
C55 C60 C64 C65 -110.1(3)
C59 C60 C64 C66 -57.2(4)
C55 C60 C64 C66 125.2(3)
C72 C67 C68 C69 -0.1(5)
C67 C68 C69 C70 0.7(5)
C68 C69 C70 C71 -0.9(6)
C69 C70 C71 C72 0.4(6)
C70 C71 C72 C67 0.2(6)
C68 C67 C72 C71 -0.3(5)
C78 C73 C74 C75 0.0
C73 C74 C75 C76 0.0
C74 C75 C76 C77 0.0
C74 C75 C76 C84 179.5(9)
C75 C76 C77 C78 0.0
C84 C76 C77 C78 -179.5(10)
C75 C76 C77 C9 -175.7(8)
C84 C76 C77 C9 4.7(8)
C8 C9 C77 C78 -91.4(6)
C10 C9 C77 C78 96.8(5)
C13 C9 C77 C78 -14(4)
C8 C9 C77 C76 84.5(6)
C10 C9 C77 C76 -87.3(6)
C13 C9 C77 C76 162(4)
C76 C77 C78 C73 0.0
C9 C77 C78 C73 176.0(8)
C76 C77 C78 C81 170.8(9)
C9 C77 C78 C81 -13.1(9)
C74 C73 C78 C77 0.0
C74 C73 C78 C81 -171.2(9)
C77 C78 C81 C79 -103.7(12)
C73 C78 C81 C79 67.3(15)
C77 C78 C81 C80 128.7(10)
C73 C78 C81 C80 -60.3(13)
C77 C76 C84 C82 115.5(11)
C75 C76 C84 C82 -64.0(13)
C77 C76 C84 C83 -120.3(11)
C75 C76 C84 C83 60.1(13)
